data_7114908
loop_
_publ_author_name
'Collinson, Simon R.'
'Tucker, James H. R.'
'Gelbrich, T.'
'Hursthouse, Michael B.'

_publ_section_title
;
 Novel ferrocene receptors for barbiturates and ureas
;
_journal_issue 6
_journal_name_full 'Chemical Communications'
_journal_page_first 555
_journal_paper_doi 10.1039/b009820p
_journal_year 2001
_chemical_formula_sum 'C36.5 H40.5 Cl1.5 Fe N8 O7'
_chemical_formula_weight 812.29
_chemical_name_systematic
; 
? 
;
_space_group_IT_number 14
_symmetry_cell_setting monoclinic
_symmetry_space_group_name_Hall '-P 2yn'
_symmetry_space_group_name_H-M 'P 1 21/n 1'
_atom_sites_solution_hydrogens geom
_atom_sites_solution_primary direct
_atom_sites_solution_secondary difmap
_audit_creation_method SHELXL-97
_cell_angle_alpha 90.00
_cell_angle_beta 107.39(3)
_cell_angle_gamma 90.00
_cell_formula_units_Z 4
_cell_length_a 11.281(2)
_cell_length_b 26.560(5)
_cell_length_c 13.995(3)
_cell_measurement_temperature 150(2)
_cell_volume 4001.6(15)
_computing_structure_refinement 'SHELXL-97 (Sheldrick, 1997)'
_computing_structure_solution 'SHELXS-97 (Sheldrick, 1990)'
_diffrn_ambient_temperature 150(2)
_diffrn_measured_fraction_theta_full 0.986
_diffrn_measured_fraction_theta_max 0.986
_diffrn_radiation_monochromator graphite
_diffrn_radiation_source 'fine-focus sealed tube'
_diffrn_radiation_type MoK\a
_diffrn_radiation_wavelength 0.71073
_diffrn_reflns_av_R_equivalents 0.0840
_diffrn_reflns_av_sigmaI/netI 0.1124
_diffrn_reflns_limit_h_max 8
_diffrn_reflns_limit_h_min -12
_diffrn_reflns_limit_k_max 30
_diffrn_reflns_limit_k_min -28
_diffrn_reflns_limit_l_max 16
_diffrn_reflns_limit_l_min -15
_diffrn_reflns_number 17508
_diffrn_reflns_theta_full 24.00
_diffrn_reflns_theta_max 24.00
_diffrn_reflns_theta_min 3.05
_exptl_absorpt_coefficient_mu 0.533
_exptl_absorpt_correction_T_max 0.9636
_exptl_absorpt_correction_T_min 0.9486
_exptl_crystal_colour orange
_exptl_crystal_density_diffrn 1.348
_exptl_crystal_density_method 'not measured'
_exptl_crystal_description block
_exptl_crystal_F_000 1692
_exptl_crystal_size_max 0.10
_exptl_crystal_size_mid 0.07
_exptl_crystal_size_min 0.07
_refine_diff_density_max 0.783
_refine_diff_density_min -0.390
_refine_diff_density_rms 0.074
_refine_ls_extinction_method none
_refine_ls_goodness_of_fit_ref 1.111
_refine_ls_hydrogen_treatment mixed
_refine_ls_matrix_type full
_refine_ls_number_parameters 527
_refine_ls_number_reflns 6173
_refine_ls_number_restraints 30
_refine_ls_restrained_S_all 1.133
_refine_ls_R_factor_all 0.1679
_refine_ls_R_factor_gt 0.0841
_refine_ls_shift/su_max 0.000
_refine_ls_shift/su_mean 0.000
_refine_ls_structure_factor_coef Fsqd
_refine_ls_weighting_details 'calc w=1/[\s^2^(Fo^2^)+(0.0005P)^2^+10.0000P] where P=(Fo^2^+2Fc^2^)/3'
_refine_ls_weighting_scheme calc
_refine_ls_wR_factor_gt 0.1566
_refine_ls_wR_factor_ref 0.1740
_reflns_number_gt 3136
_reflns_number_total 6173
_reflns_threshold_expression >2sigma(I)
_cod_data_source_file b009820p.txt
_cod_data_source_block s92
_cod_depositor_comments
;
The following automatic conversions were performed:

'_symmetry_cell_setting' value 'Monoclinic' changed to 'monoclinic'
according to
/usr/data/users/saulius/automatic-downloads/retrospective/RSC/lib/dictionaries/cif_core.dic
dictionary named 'cif_core.dic' version 2.4.2 from 2011-04-26.

Automatic conversion script
Id: cif_fix_values 2281 2013-09-26 08:29:07Z andrius 
;
_cod_original_cell_volume 4001.5(14)
_cod_original_sg_symbol_H-M P2(1)/c
_cod_original_formula_sum 'C36.50 H40.50 Cl1.50 Fe N8 O7'
_cod_database_code 7114908

loop_
_symmetry_equiv_pos_as_xyz
'x, y, z'
'-x+1/2, y+1/2, -z+1/2'
'-x, -y, -z'
'x-1/2, -y-1/2, z-1/2'

loop_
_atom_site_label
_atom_site_type_symbol
_atom_site_fract_x
_atom_site_fract_y
_atom_site_fract_z
_atom_site_U_iso_or_equiv
_atom_site_adp_type
_atom_site_occupancy
_atom_site_symmetry_multiplicity
_atom_site_calc_flag
_atom_site_refinement_flags
Fe1 Fe 0.16383(8) 0.20608(5) 0.07793(6) 0.0660(4) Uani 1 1 d .
O1 O -0.0901(4) 0.1059(2) 0.0751(4) 0.0828(16) Uani 1 1 d .
O2 O -0.6999(4) 0.20785(18) -0.3036(3) 0.0590(13) Uani 1 1 d .
N1 N -0.1779(4) 0.1814(2) 0.0177(4) 0.0529(15) Uani 1 1 d .
H1 H -0.1631 0.2139 0.0173 0.063 Uiso 1 1 calc R
N2 N -0.3741(4) 0.2054(2) -0.0737(3) 0.0432(13) Uani 1 1 d .
N3 N -0.5684(4) 0.2372(2) -0.1583(3) 0.0406(13) Uani 1 1 d .
H3 H -0.5490 0.2640 -0.1198 0.029(16) Uiso 1 1 calc R
C1 C 0.0292(6) 0.1785(3) 0.1318(5) 0.0533(19) Uani 1 1 d .
C2 C -0.0822(7) 0.1524(3) 0.0725(5) 0.060(2) Uani 1 1 d .
C3 C -0.2978(6) 0.1657(3) -0.0387(4) 0.0464(17) Uani 1 1 d .
C4 C -0.4919(5) 0.1947(3) -0.1291(4) 0.0429(16) Uani 1 1 d .
C5 C -0.5357(6) 0.1460(3) -0.1500(5) 0.0526(18) Uani 1 1 d .
H5 H -0.6185 0.1394 -0.1896 0.10(3) Uiso 1 1 calc R
C6 C -0.4540(7) 0.1077(3) -0.1110(5) 0.066(2) Uani 1 1 d .
H6 H -0.4813 0.0738 -0.1227 0.07(2) Uiso 1 1 calc R
C7 C -0.3347(7) 0.1173(3) -0.0557(5) 0.0575(19) Uani 1 1 d .
H7 H -0.2786 0.0905 -0.0296 0.08(2) Uiso 1 1 calc R
C8 C -0.6693(5) 0.2406(3) -0.2402(4) 0.0419(16) Uani 1 1 d .
C9 C -0.7379(5) 0.2902(3) -0.2482(4) 0.0515(18) Uani 1 1 d .
H9A H -0.6953 0.3156 -0.2781 0.056(19) Uiso 1 1 calc R
H9B H -0.7336 0.3018 -0.1801 0.047(16) Uiso 1 1 calc R
C10 C -0.8735(6) 0.2873(3) -0.3109(5) 0.065(2) Uani 1 1 d .
H10A H -0.9123 0.3204 -0.3127 0.08(2) Uiso 1 1 calc R
H10B H -0.9169 0.2627 -0.2811 0.05(2) Uiso 1 1 calc R
H10C H -0.8788 0.2768 -0.3792 0.053(18) Uiso 1 1 calc R
O1' O 0.3340(4) 0.2929(2) 0.2892(3) 0.0930(19) Uani 1 1 d .
O2' O 0.0928(5) 0.5683(3) 0.1204(4) 0.113(2) Uani 1 1 d .
N1' N 0.1558(5) 0.3311(3) 0.1943(4) 0.0698(19) Uani 1 1 d .
H1' H 0.0804 0.3249 0.1548 0.052(19) Uiso 1 1 calc R
N2' N 0.0906(5) 0.4129(3) 0.1668(4) 0.0699(19) Uani 1 1 d .
N3' N 0.0073(6) 0.4931(3) 0.1364(6) 0.092(3) Uani 1 1 d .
H3' H -0.0647 0.4777 0.1248 0.10(3) Uiso 1 1 calc R
C1' C 0.1666(6) 0.2408(4) 0.2068(5) 0.060(2) Uani 1 1 d .
C2' C 0.2264(6) 0.2878(4) 0.2345(5) 0.070(2) Uani 1 1 d .
C3' C 0.1861(7) 0.3818(4) 0.2069(5) 0.069(2) Uani 1 1 d .
C4' C 0.1119(7) 0.4632(4) 0.1773(6) 0.078(3) Uani 1 1 d .
C5' C 0.2279(8) 0.4833(5) 0.2273(6) 0.100(3) Uani 1 1 d .
H5' H 0.2417 0.5185 0.2350 0.10(3) Uiso 1 1 calc R
C6' C 0.3226(9) 0.4483(5) 0.2653(7) 0.103(3) Uani 1 1 d U
H6' H 0.4041 0.4602 0.2976 0.124 Uiso 1 1 calc R
C7' C 0.3032(7) 0.3993(5) 0.2582(6) 0.096(3) Uani 1 1 d .
H7' H 0.3687 0.3764 0.2877 0.05(2) Uiso 1 1 calc R
C8' C 0.0013(8) 0.5430(5) 0.1118(6) 0.088(3) Uani 1 1 d .
C9' C -0.1310(8) 0.5632(3) 0.0731(7) 0.094(3) Uani 1 1 d .
H9'1 H -0.1687 0.5516 0.0034 0.113 Uiso 1 1 calc R
H9'2 H -0.1808 0.5493 0.1144 0.113 Uiso 1 1 calc R
C10' C -0.1358(8) 0.6187(4) 0.0758(8) 0.133(4) Uani 1 1 d .
H10D H -0.2223 0.6299 0.0500 0.199 Uiso 1 1 calc R
H10E H -0.0878 0.6327 0.0341 0.199 Uiso 1 1 calc R
H10F H -0.1005 0.6304 0.1449 0.199 Uiso 1 1 calc R
C11 C 0.0420(5) 0.2308(3) 0.1481(4) 0.057(2) Uani 1 1 d .
H11 H -0.0214 0.2553 0.1241 0.032(15) Uiso 1 1 calc R
C12 C 0.2272(7) 0.1933(4) 0.2285(5) 0.085(3) Uani 1 1 d .
H12 H 0.3105 0.1881 0.2686 0.07(2) Uiso 1 1 calc R
C13 C 0.1448(7) 0.1563(4) 0.1817(5) 0.075(3) Uani 1 1 d .
H13 H 0.1629 0.1214 0.1828 0.039(18) Uiso 1 1 calc R
C14 C 0.1252(8) 0.2440(5) -0.0538(6) 0.080(3) Uani 1 1 d .
H14 H 0.0610 0.2682 -0.0765 0.21(6) Uiso 1 1 calc R
C15 C 0.2466(11) 0.2533(5) 0.0046(7) 0.095(3) Uani 1 1 d U
H15 H 0.2794 0.2855 0.0280 0.15(4) Uiso 1 1 calc R
C16 C 0.3106(8) 0.2095(6) 0.0231(6) 0.097(3) Uani 1 1 d U
H16 H 0.3952 0.2058 0.0614 0.35(9) Uiso 1 1 calc R
C17 C 0.2275(10) 0.1688(5) -0.0260(7) 0.102(3) Uani 1 1 d .
H17 H 0.2453 0.1339 -0.0263 0.20(6) Uiso 1 1 calc R
C18 C 0.1157(7) 0.1933(4) -0.0725(5) 0.074(3) Uani 1 1 d .
H18 H 0.0425 0.1770 -0.1120 0.10(3) Uiso 1 1 calc R
O3 O -0.1152(4) 0.30692(17) -0.0005(3) 0.0559(12) Uani 1 1 d .
O4 O -0.5227(4) 0.32521(17) -0.0342(4) 0.0701(15) Uani 1 1 d .
O5 O -0.2372(5) 0.4511(2) 0.1087(6) 0.126(3) Uani 1 1 d U
N4 N -0.3219(5) 0.3189(2) -0.0257(3) 0.0476(14) Uani 1 1 d .
H4 H -0.3379 0.2898 -0.0571 0.09(3) Uiso 1 1 calc R
N5 N -0.1790(5) 0.3801(2) 0.0502(4) 0.0611(16) Uani 1 1 d .
H5A H -0.1013 0.3902 0.0720 0.08(2) Uiso 1 1 calc R
C19 C -0.1995(7) 0.3341(3) 0.0077(5) 0.0485(17) Uani 1 1 d .
C20 C -0.4206(6) 0.3456(3) -0.0138(4) 0.0480(17) Uani 1 1 d .
C21 C -0.4016(6) 0.3975(2) 0.0199(4) 0.0463(17) Uani 1 1 d .
C22 C -0.2677(7) 0.4124(3) 0.0626(6) 0.073(2) Uani 1 1 d .
C23 C -0.4678(6) 0.4069(3) 0.0995(5) 0.061(2) Uani 1 1 d .
H23A H -0.4611 0.4430 0.1178 0.07(2) Uiso 1 1 calc R
H23B H -0.5570 0.3987 0.0709 0.08(2) Uiso 1 1 calc R
C24 C -0.4139(8) 0.3758(3) 0.1925(6) 0.104(3) Uani 1 1 d .
H24A H -0.4592 0.3827 0.2408 0.156 Uiso 1 1 calc R
H24B H -0.3261 0.3844 0.2222 0.156 Uiso 1 1 calc R
H24C H -0.4213 0.3399 0.1749 0.156 Uiso 1 1 calc R
C25 C -0.4664(13) 0.4329(3) -0.0676(7) 0.155(5) Uani 1 1 d .
H25A H -0.5563 0.4327 -0.0744 0.186 Uiso 1 1 calc R
H25B H -0.4360 0.4675 -0.0479 0.186 Uiso 1 1 calc R
C26 C -0.4538(12) 0.4239(5) -0.1617(10) 0.171(5) Uiso 1 1 d .
H26A H -0.5025 0.4487 -0.2092 0.257 Uiso 1 1 calc R
H26B H -0.4841 0.3900 -0.1837 0.257 Uiso 1 1 calc R
H26C H -0.3661 0.4266 -0.1585 0.257 Uiso 1 1 calc R
Cl3 Cl 0.2063(5) 0.0282(2) -0.1555(4) 0.1233(19) Uani 0.50 1 d P
Cl2 Cl 0.3541(4) 0.02647(19) 0.0484(4) 0.1053(16) Uani 0.50 1 d P
Cl1 Cl 0.0952(4) 0.04997(18) 0.0012(4) 0.1031(15) Uani 0.50 1 d P
C1S C 0.1985(11) 0.0143(5) -0.0388(10) 0.056(4) Uani 0.50 1 d PU
H1S H 0.1778 -0.0222 -0.0357 0.068 Uiso 0.50 1 calc PR

loop_
_atom_site_aniso_label
_atom_site_aniso_U_11
_atom_site_aniso_U_22
_atom_site_aniso_U_33
_atom_site_aniso_U_23
_atom_site_aniso_U_13
_atom_site_aniso_U_12
Fe1 0.0298(5) 0.1372(11) 0.0324(5) -0.0075(6) 0.0112(4) 0.0108(6)
O1 0.063(3) 0.094(5) 0.092(4) 0.019(4) 0.023(3) 0.023(3)
O2 0.055(3) 0.076(4) 0.044(3) -0.018(3) 0.010(2) -0.006(3)
N1 0.039(3) 0.070(4) 0.051(3) 0.013(3) 0.016(3) 0.009(3)
N2 0.038(3) 0.063(4) 0.034(3) 0.000(3) 0.019(2) -0.007(3)
N3 0.033(3) 0.048(4) 0.040(3) -0.007(3) 0.010(2) -0.007(3)
C1 0.044(4) 0.082(6) 0.040(4) 0.011(4) 0.021(3) 0.017(4)
C2 0.062(5) 0.074(6) 0.052(4) 0.014(5) 0.028(4) 0.019(5)
C3 0.041(4) 0.061(5) 0.045(4) 0.007(4) 0.024(3) 0.009(4)
C4 0.042(4) 0.059(5) 0.032(3) -0.006(3) 0.018(3) -0.006(4)
C5 0.050(4) 0.056(5) 0.057(4) -0.014(4) 0.023(4) -0.014(4)
C6 0.078(6) 0.050(6) 0.074(5) -0.012(4) 0.028(5) -0.007(5)
C7 0.064(5) 0.044(5) 0.065(5) -0.003(4) 0.020(4) 0.005(4)
C8 0.039(4) 0.062(5) 0.033(4) -0.001(4) 0.024(3) -0.010(3)
C9 0.044(4) 0.073(5) 0.037(4) -0.005(4) 0.011(3) -0.004(4)
C10 0.044(4) 0.094(6) 0.047(4) -0.008(4) -0.003(3) 0.009(5)
O1' 0.034(3) 0.178(6) 0.057(3) -0.023(4) -0.001(2) 0.012(3)
O2' 0.080(4) 0.153(6) 0.116(5) 0.000(4) 0.046(4) -0.054(4)
N1' 0.035(4) 0.129(7) 0.042(3) -0.008(4) 0.007(3) -0.010(4)
N2' 0.041(4) 0.111(6) 0.061(4) -0.039(4) 0.020(3) -0.018(4)
N3' 0.049(5) 0.093(6) 0.146(7) -0.070(5) 0.051(4) -0.032(5)
C1' 0.037(4) 0.112(7) 0.031(4) -0.009(4) 0.010(3) 0.005(5)
C2' 0.038(4) 0.145(9) 0.031(4) -0.008(5) 0.015(3) 0.015(6)
C3' 0.042(5) 0.129(8) 0.038(4) -0.017(5) 0.014(4) -0.019(5)
C4' 0.054(5) 0.119(8) 0.071(5) -0.049(6) 0.033(4) -0.031(6)
C5' 0.065(6) 0.150(10) 0.093(7) -0.053(7) 0.037(5) -0.056(7)
C6' 0.054(6) 0.159(9) 0.093(6) -0.017(7) 0.014(5) -0.049(7)
C7' 0.040(5) 0.154(10) 0.083(6) 0.020(7) 0.004(4) -0.030(6)
C8' 0.078(7) 0.120(9) 0.082(6) -0.053(6) 0.048(5) -0.034(7)
C9' 0.091(7) 0.077(7) 0.131(8) -0.043(6) 0.060(6) -0.023(5)
C10' 0.093(7) 0.137(10) 0.188(11) -0.063(9) 0.071(7) -0.035(7)
C11 0.033(4) 0.111(7) 0.033(4) 0.014(4) 0.019(3) 0.017(4)
C12 0.047(5) 0.177(10) 0.030(4) 0.002(5) 0.010(4) 0.038(6)
C13 0.056(5) 0.126(8) 0.038(4) 0.007(5) 0.008(4) 0.049(5)
C14 0.067(6) 0.131(9) 0.052(5) 0.006(6) 0.032(4) 0.004(7)
C15 0.112(7) 0.127(8) 0.068(5) -0.021(6) 0.061(6) -0.043(7)
C16 0.049(5) 0.194(10) 0.057(5) -0.008(7) 0.030(4) 0.002(6)
C17 0.114(9) 0.141(10) 0.074(6) -0.015(6) 0.063(6) 0.036(8)
C18 0.048(5) 0.141(9) 0.034(4) -0.019(5) 0.012(4) -0.012(6)
O3 0.063(3) 0.055(3) 0.064(3) -0.003(2) 0.040(2) 0.000(3)
O4 0.049(3) 0.054(3) 0.094(4) -0.020(3) 0.001(3) -0.003(2)
O5 0.067(3) 0.097(5) 0.234(7) -0.099(5) 0.076(4) -0.036(3)
N4 0.055(4) 0.043(4) 0.036(3) -0.004(3) 0.000(3) -0.005(3)
N5 0.050(4) 0.051(4) 0.094(4) -0.023(4) 0.039(3) -0.020(3)
C19 0.066(5) 0.044(5) 0.039(4) -0.002(4) 0.021(4) -0.014(4)
C20 0.046(4) 0.051(5) 0.041(4) -0.004(3) 0.006(3) 0.001(4)
C21 0.053(4) 0.034(4) 0.046(4) -0.003(3) 0.007(3) 0.001(3)
C22 0.062(5) 0.059(5) 0.114(7) -0.037(5) 0.052(5) -0.023(4)
C23 0.036(4) 0.055(5) 0.090(6) -0.017(4) 0.015(4) 0.006(3)
C24 0.139(8) 0.110(8) 0.091(6) 0.027(6) 0.078(6) 0.050(6)
C25 0.333(17) 0.063(7) 0.072(6) 0.014(5) 0.063(9) 0.014(8)
Cl3 0.118(4) 0.133(5) 0.110(4) -0.010(3) 0.020(3) -0.022(3)
Cl2 0.070(3) 0.109(4) 0.133(4) 0.040(3) 0.025(3) 0.000(3)
Cl1 0.084(3) 0.095(4) 0.123(4) 0.000(3) 0.020(3) 0.014(3)
C1S 0.055(6) 0.027(6) 0.078(7) 0.033(5) 0.007(5) 0.005(5)

loop_
_atom_type_symbol
_atom_type_description
_atom_type_scat_dispersion_real
_atom_type_scat_dispersion_imag
_atom_type_scat_source
C C 0.0033 0.0016 'International Tables Vol C Tables 4.2.6.8 and 6.1.1.4'
H H 0.0000 0.0000 'International Tables Vol C Tables 4.2.6.8 and 6.1.1.4'
N N 0.0061 0.0033 'International Tables Vol C Tables 4.2.6.8 and 6.1.1.4'
O O 0.0106 0.0060 'International Tables Vol C Tables 4.2.6.8 and 6.1.1.4'
Fe Fe 0.3463 0.8444 'International Tables Vol C Tables 4.2.6.8 and 6.1.1.4'
Cl Cl 0.1484 0.1585 'International Tables Vol C Tables 4.2.6.8 and 6.1.1.4'

loop_
_geom_angle_atom_site_label_1
_geom_angle_atom_site_label_2
_geom_angle_atom_site_label_3
_geom_angle
C1' Fe1 C15 106.5(4)
C1' Fe1 C13 68.5(4)
C15 Fe1 C13 159.5(4)
C1' Fe1 C11 41.3(2)
C15 Fe1 C11 122.0(4)
C13 Fe1 C11 68.3(3)
C1' Fe1 C1 69.2(3)
C15 Fe1 C1 158.0(4)
C13 Fe1 C1 40.8(3)
C11 Fe1 C1 40.8(3)
C1' Fe1 C16 121.5(4)
C15 Fe1 C16 39.1(4)
C13 Fe1 C16 125.2(4)
C11 Fe1 C16 157.0(5)
C1 Fe1 C16 161.3(5)
C1' Fe1 C14 121.8(4)
C15 Fe1 C14 40.2(3)
C13 Fe1 C14 159.4(4)
C11 Fe1 C14 106.7(3)
C1 Fe1 C14 122.5(3)
C16 Fe1 C14 67.1(4)
C1' Fe1 C18 158.0(4)
C15 Fe1 C18 66.4(4)
C13 Fe1 C18 125.5(4)
C11 Fe1 C18 123.0(3)
C1 Fe1 C18 109.0(3)
C16 Fe1 C18 67.1(3)
C14 Fe1 C18 39.3(3)
C1' Fe1 C12 41.0(3)
C15 Fe1 C12 123.8(4)
C13 Fe1 C12 39.6(3)
C11 Fe1 C12 68.4(3)
C1 Fe1 C12 68.0(3)
C16 Fe1 C12 109.0(3)
C14 Fe1 C12 159.0(5)
C18 Fe1 C12 160.3(4)
C1' Fe1 C17 159.4(4)
C15 Fe1 C17 68.1(5)
C13 Fe1 C17 109.1(4)
C11 Fe1 C17 158.5(4)
C1 Fe1 C17 123.2(4)
C16 Fe1 C17 41.9(4)
C14 Fe1 C17 67.8(4)
C18 Fe1 C17 39.8(3)
C12 Fe1 C17 124.2(4)
C2 N1 C3 127.9(6)
C2 N1 H1 116.1
C3 N1 H1 116.1
C4 N2 C3 116.8(6)
C8 N3 C4 125.9(5)
C8 N3 H3 117.0
C4 N3 H3 117.0
C11 C1 C13 107.2(7)
C11 C1 C2 126.2(6)
C13 C1 C2 126.6(8)
C11 C1 Fe1 69.5(4)
C13 C1 Fe1 69.5(4)
C2 C1 Fe1 125.1(5)
O1 C2 N1 122.0(7)
O1 C2 C1 120.9(7)
N1 C2 C1 117.1(7)
C7 C3 N2 123.2(6)
C7 C3 N1 125.1(6)
N2 C3 N1 111.8(6)
N2 C4 C5 123.0(6)
N2 C4 N3 114.1(6)
C5 C4 N3 122.7(6)
C6 C5 C4 117.0(6)
C6 C5 H5 121.5
C4 C5 H5 121.5
C7 C6 C5 121.4(7)
C7 C6 H6 119.3
C5 C6 H6 119.3
C3 C7 C6 118.6(7)
C3 C7 H7 120.7
C6 C7 H7 120.7
O2 C8 N3 123.5(6)
O2 C8 C9 122.7(5)
N3 C8 C9 113.7(6)
C8 C9 C10 113.7(6)
C8 C9 H9A 108.8
C10 C9 H9A 108.8
C8 C9 H9B 108.8
C10 C9 H9B 108.8
H9A C9 H9B 107.7
C9 C10 H10A 109.5
C9 C10 H10B 109.5
H10A C10 H10B 109.5
C9 C10 H10C 109.5
H10A C10 H10C 109.5
H10B C10 H10C 109.5
C3' N1' C2' 130.5(7)
C3' N1' H1' 114.7
C2' N1' H1' 114.7
C3' N2' C4' 117.8(7)
C8' N3' C4' 128.9(8)
C8' N3' H3' 115.6
C4' N3' H3' 115.6
C2' C1' C12 124.3(7)
C2' C1' C11 128.9(8)
C12 C1' C11 106.7(8)
C2' C1' Fe1 121.7(5)
C12 C1' Fe1 70.4(4)
C11 C1' Fe1 69.6(4)
O1' C2' C1' 124.5(8)
O1' C2' N1' 119.3(9)
C1' C2' N1' 116.2(6)
N2' C3' C7' 122.3(10)
N2' C3' N1' 114.1(7)
C7' C3' N1' 123.6(9)
N2' C4' C5' 122.8(10)
N2' C4' N3' 114.5(7)
C5' C4' N3' 122.7(10)
C4' C5' C6' 115.7(11)
C4' C5' H5' 122.2
C6' C5' H5' 122.2
C7' C6' C5' 122.5(9)
C7' C6' H6' 118.7
C5' C6' H6' 118.7
C6' C7' C3' 118.8(10)
C6' C7' H7' 120.6
C3' C7' H7' 120.6
O2' C8' N3' 122.6(10)
O2' C8' C9' 123.9(11)
N3' C8' C9' 113.6(8)
C10' C9' C8' 112.4(8)
C10' C9' H9'1 109.1
C8' C9' H9'1 109.1
C10' C9' H9'2 109.1
C8' C9' H9'2 109.1
H9'1 C9' H9'2 107.8
C9' C10' H10D 109.5
C9' C10' H10E 109.5
H10D C10' H10E 109.5
C9' C10' H10F 109.5
H10D C10' H10F 109.5
H10E C10' H10F 109.5
C1 C11 C1' 108.2(7)
C1 C11 Fe1 69.7(4)
C1' C11 Fe1 69.1(4)
C1 C11 H11 125.9
C1' C11 H11 125.9
Fe1 C11 H11 126.8
C13 C12 C1' 108.5(7)
C13 C12 Fe1 69.4(4)
C1' C12 Fe1 68.6(4)
C13 C12 H12 125.7
C1' C12 H12 125.7
Fe1 C12 H12 127.8
C12 C13 C1 109.3(8)
C12 C13 Fe1 71.0(5)
C1 C13 Fe1 69.7(4)
C12 C13 H13 125.3
C1 C13 H13 125.3
Fe1 C13 H13 125.6
C18 C14 C15 107.1(9)
C18 C14 Fe1 70.7(5)
C15 C14 Fe1 69.4(5)
C18 C14 H14 126.4
C15 C14 H14 126.4
Fe1 C14 H14 125.1
C16 C15 C14 109.5(10)
C16 C15 Fe1 70.7(6)
C14 C15 Fe1 70.4(5)
C16 C15 H15 125.2
C14 C15 H15 125.2
Fe1 C15 H15 125.2
C15 C16 C17 108.4(9)
C15 C16 Fe1 70.1(5)
C17 C16 Fe1 70.3(5)
C15 C16 H16 125.8
C17 C16 H16 125.8
Fe1 C16 H16 125.3
C18 C17 C16 103.8(10)
C18 C17 Fe1 69.4(5)
C16 C17 Fe1 67.8(5)
C18 C17 H17 128.1
C16 C17 H17 128.1
Fe1 C17 H17 126.3
C14 C18 C17 111.2(9)
C14 C18 Fe1 70.0(5)
C17 C18 Fe1 70.8(4)
C14 C18 H18 124.4
C17 C18 H18 124.4
Fe1 C18 H18 126.4
C20 N4 C19 125.0(6)
C20 N4 H4 117.5
C19 N4 H4 117.5
C19 N5 C22 126.1(6)
C19 N5 H5A 117.0
C22 N5 H5A 117.0
O3 C19 N5 122.6(6)
O3 C19 N4 121.4(6)
N5 C19 N4 116.0(7)
O4 C20 N4 118.9(6)
O4 C20 C21 122.1(6)
N4 C20 C21 118.9(6)
C20 C21 C22 114.4(6)
C20 C21 C23 109.4(6)
C22 C21 C23 108.5(5)
C20 C21 C25 109.4(6)
C22 C21 C25 109.7(7)
C23 C21 C25 105.0(7)
O5 C22 N5 119.9(7)
O5 C22 C21 121.9(7)
N5 C22 C21 118.1(7)
C24 C23 C21 112.3(5)
C24 C23 H23A 109.1
C21 C23 H23A 109.1
C24 C23 H23B 109.1
C21 C23 H23B 109.1
H23A C23 H23B 107.9
C23 C24 H24A 109.5
C23 C24 H24B 109.5
H24A C24 H24B 109.5
C23 C24 H24C 109.5
H24A C24 H24C 109.5
H24B C24 H24C 109.5
C26 C25 C21 119.3(10)
C26 C25 H25A 107.5
C21 C25 H25A 107.5
C26 C25 H25B 107.5
C21 C25 H25B 107.5
H25A C25 H25B 107.0
C25 C26 H26A 109.5
C25 C26 H26B 109.5
H26A C26 H26B 109.5
C25 C26 H26C 109.5
H26A C26 H26C 109.5
H26B C26 H26C 109.5
Cl3 C1S Cl1 115.3(7)
Cl3 C1S Cl2 106.6(7)
Cl1 C1S Cl2 106.9(8)
Cl3 C1S H1S 109.3
Cl1 C1S H1S 109.3
Cl2 C1S H1S 109.3

loop_
_geom_bond_atom_site_label_1
_geom_bond_atom_site_label_2
_geom_bond_distance
Fe1 C1' 2.017(7)
Fe1 C15 2.017(9)
Fe1 C13 2.022(8)
Fe1 C11 2.023(6)
Fe1 C1 2.024(7)
Fe1 C16 2.024(8)
Fe1 C14 2.031(8)
Fe1 C18 2.039(7)
Fe1 C12 2.041(7)
Fe1 C17 2.058(8)
O1 C2 1.239(8)
O2 C8 1.217(7)
N1 C2 1.360(8)
N1 C3 1.410(7)
N1 H1 0.8800
N2 C4 1.354(7)
N2 C3 1.359(7)
N3 C8 1.356(7)
N3 C4 1.406(7)
N3 H3 0.8800
C1 C11 1.410(9)
C1 C13 1.410(9)
C1 C2 1.458(10)
C3 C7 1.350(9)
C4 C5 1.383(8)
C5 C6 1.370(9)
C5 H5 0.9500
C6 C7 1.361(9)
C6 H6 0.9500
C7 H7 0.9500
C8 C9 1.514(8)
C9 C10 1.521(7)
C9 H9A 0.9900
C9 H9B 0.9900
C10 H10A 0.9800
C10 H10B 0.9800
C10 H10C 0.9800
O1' C2' 1.234(7)
O2' C8' 1.207(9)
N1' C3' 1.387(9)
N1' C2' 1.418(10)
N1' H1' 0.8800
N2' C3' 1.340(9)
N2' C4' 1.357(10)
N3' C8' 1.366(11)
N3' C4' 1.396(10)
N3' H3' 0.8800
C1' C2' 1.417(10)
C1' C12 1.422(10)
C1' C11 1.425(9)
C3' C7' 1.382(10)
C4' C5' 1.392(10)
C5' C6' 1.396(13)
C5' H5' 0.9500
C6' C7' 1.318(12)
C6' H6' 0.9500
C7' H7' 0.9500
C8' C9' 1.524(11)
C9' C10' 1.476(11)
C9' H9'1 0.9900
C9' H9'2 0.9900
C10' H10D 0.9800
C10' H10E 0.9800
C10' H10F 0.9800
C11 H11 0.9500
C12 C13 1.377(11)
C12 H12 0.9500
C13 H13 0.9500
C14 C18 1.369(11)
C14 C15 1.391(11)
C14 H14 0.9500
C15 C16 1.353(12)
C15 H15 0.9500
C16 C17 1.461(13)
C16 H16 0.9500
C17 C18 1.395(11)
C17 H17 0.9500
C18 H18 0.9500
O3 C19 1.226(7)
O4 C20 1.227(7)
O5 C22 1.208(8)
N4 C20 1.372(8)
N4 C19 1.379(8)
N4 H4 0.8800
N5 C19 1.348(8)
N5 C22 1.368(8)
N5 H5A 0.8800
C20 C21 1.453(8)
C21 C22 1.501(9)
C21 C23 1.536(8)
C21 C25 1.544(10)
C23 C24 1.508(9)
C23 H23A 0.9900
C23 H23B 0.9900
C24 H24A 0.9800
C24 H24B 0.9800
C24 H24C 0.9800
C25 C26 1.386(13)
C25 H25A 0.9900
C25 H25B 0.9900
C26 H26A 0.9800
C26 H26B 0.9800
C26 H26C 0.9800
Cl3 C1S 1.703(14)
Cl2 C1S 1.842(12)
Cl1 C1S 1.720(14)
C1S H1S 1.0000

loop_
_geom_hbond_atom_site_label_D
_geom_hbond_atom_site_label_H
_geom_hbond_atom_site_label_A
_geom_hbond_distance_DH
_geom_hbond_distance_HA
_geom_hbond_distance_DA
_geom_hbond_angle_DHA
N1' H1' O3 0.88 2.64 3.494(7) 164.7
N1 H1 O3 0.88 2.56 3.434(7) 174.2
N3 H3 O4 0.88 1.99 2.865(7) 174.4
N3' H3' O5 0.88 2.02 2.892(8) 171.5
N4 H4 N2 0.88 2.28 3.105(8) 156.6
N5 H5A N2' 0.88 2.26 3.116(8) 165.3
